data_7159485
loop_
_publ_author_name
'Ghosh, Arun K.'
'Yadav, Monika'

_publ_section_title
;
 Synthesis of optically active SARS-CoV-2 Mpro inhibitor drug nirmatrelvir
 (Paxlovid): an approved treatment of COVID-19.
;
_journal_issue 28
_journal_name_full 'Organic &amp; biomolecular chemistry'
_journal_page_first 5768
_journal_page_last 5774
_journal_paper_doi 10.1039/d3ob00653k
_journal_volume 21
_journal_year 2023
_chemical_absolute_configuration ad
_chemical_formula_sum 'C16 H23 F3 N2 O4'
_chemical_formula_weight 364.36
_space_group_crystal_system trigonal
_space_group_IT_number 146
_space_group_name_Hall 'R 3'
_space_group_name_H-M_alt 'R 3 :H'
_atom_sites_solution_hydrogens geom
_atom_sites_solution_primary direct
_atom_sites_solution_secondary difmap
_audit_creation_method SHELXL-2018/3
_audit_update_record
;
2022-06-25 deposited with the CCDC.	2023-06-02 downloaded from the CCDC.
;
_cell_angle_alpha 90
_cell_angle_beta 90
_cell_angle_gamma 120
_cell_formula_units_Z 9
_cell_length_a 23.5990(6)
_cell_length_b 23.5990(6)
_cell_length_c 10.4104(4)
_cell_measurement_reflns_used 9772
_cell_measurement_temperature 150(2)
_cell_measurement_theta_max 72.4903
_cell_measurement_theta_min 3.7461
_cell_volume 5020.9(3)
_computing_cell_refinement 'SAINT V8.40B (Bruker, 2020)'
_computing_data_collection 'Apex4 v2021.4-0 (Bruker, 2021)'
_computing_data_reduction 'SAINT V8.40B (Bruker, 2020)'
_computing_structure_refinement
;  
SHELXL-2018/3 (Sheldrick, 2015, 2018), 
SHELXLE Rev1275(H\"ubschle et al., 2011)
SQUEEZE/PLATON -- Spek, A. L. (2003). J. Appl. Cryst. 36, 7-13.
;
_computing_structure_solution 'SHELXT (Sheldrick, 2015)'
_diffrn_ambient_temperature 150(2)
_diffrn_measured_fraction_theta_full 0.998
_diffrn_measured_fraction_theta_max 0.998
_diffrn_measurement_device_type
;
Bruker AXS D8 Quest diffractometer with PhotonIII_C14 charge-integrating and 
photon counting pixel array detector
;
_diffrn_measurement_method 'omega and phi scans'
_diffrn_radiation_monochromator 'laterally graded multilayer (Goebel) mirror'
_diffrn_radiation_type CuK\a
_diffrn_radiation_wavelength 1.54178
_diffrn_reflns_av_R_equivalents 0.0464
_diffrn_reflns_av_unetI/netI 0.0282
_diffrn_reflns_Laue_measured_fraction_full 0.998
_diffrn_reflns_Laue_measured_fraction_max 0.998
_diffrn_reflns_limit_h_max 29
_diffrn_reflns_limit_h_min -29
_diffrn_reflns_limit_k_max 29
_diffrn_reflns_limit_k_min -29
_diffrn_reflns_limit_l_max 12
_diffrn_reflns_limit_l_min -9
_diffrn_reflns_number 48825
_diffrn_reflns_point_group_measured_fraction_full 0.915
_diffrn_reflns_point_group_measured_fraction_max 0.902
_diffrn_reflns_theta_full 67.679
_diffrn_reflns_theta_max 72.483
_diffrn_reflns_theta_min 4.767
_diffrn_source 'I-mu-S microsource X-ray tube'
_diffrn_source_current '1.0 mA'
_diffrn_source_voltage '50 kV'
_exptl_absorpt_coefficient_mu 0.808
_exptl_absorpt_correction_T_max 0.7536
_exptl_absorpt_correction_T_min 0.6354
_exptl_absorpt_correction_type multi-scan
_exptl_absorpt_process_details
;
SADABS 2016/2: Krause, L., Herbst-Irmer, R., Sheldrick G.M. & Stalke D.
(2015). J. Appl. Cryst. 48, 3-10.
;
_exptl_crystal_colour colorless
_exptl_crystal_density_diffrn 1.085
_exptl_crystal_description needle
_exptl_crystal_F_000 1728
_exptl_crystal_size_max 0.432
_exptl_crystal_size_mid 0.186
_exptl_crystal_size_min 0.163
_refine_diff_density_max 0.102
_refine_diff_density_min -0.104
_refine_diff_density_rms 0.023
_refine_ls_abs_structure_details
;
 Flack x determined using 1676 quotients [(I+)-(I-)]/[(I+)+(I-)]
 (Parsons, Flack and Wagner, Acta Cryst. B69 (2013) 249-259).
;
_refine_ls_abs_structure_Flack -0.09(6)
_refine_ls_extinction_coef 0.00030(6)
_refine_ls_extinction_expression Fc^*^=kFc[1+0.001xFc^2^\l^3^/sin(2\q)]^-1/4^
_refine_ls_extinction_method 'SHELXL-2018/3 (Sheldrick 2018)'
_refine_ls_goodness_of_fit_ref 1.063
_refine_ls_hydrogen_treatment mixed
_refine_ls_matrix_type full
_refine_ls_number_parameters 272
_refine_ls_number_reflns 3995
_refine_ls_number_restraints 160
_refine_ls_restrained_S_all 1.105
_refine_ls_R_factor_all 0.0262
_refine_ls_R_factor_gt 0.0258
_refine_ls_shift/su_max 0.009
_refine_ls_shift/su_mean 0.001
_refine_ls_structure_factor_coef Fsqd
_refine_ls_weighting_details 'w=1/[\s^2^(Fo^2^)+(0.0429P)^2^+0.6317P] where P=(Fo^2^+2Fc^2^)/3'
_refine_ls_weighting_scheme calc
_refine_ls_wR_factor_gt 0.0692
_refine_ls_wR_factor_ref 0.0695
_reflns_Friedel_coverage 0.807
_reflns_Friedel_fraction_full 0.832
_reflns_Friedel_fraction_max 0.805
_reflns_number_gt 3913
_reflns_number_total 3995
_reflns_threshold_expression 'I > 2\s(I)'
_cod_data_source_file d3ob00653k2.cif
_cod_data_source_block my-05-133_re_sq
_cod_database_code 7159485
_shelx_shelxl_version_number 2018/3
_shelx_space_group_comment
;
The symmetry employed for this shelxl refinement is uniquely defined
by the following loop, which should always be used as a source of
symmetry information in preference to the above space-group names.
They are only intended as comments.
;
_shelx_estimated_absorpt_t_min 0.722
_shelx_estimated_absorpt_t_max 0.880

loop_
_space_group_symop_operation_xyz
'x, y, z'
'-y, x-y, z'
'-x+y, -x, z'
'x+2/3, y+1/3, z+1/3'
'-y+2/3, x-y+1/3, z+1/3'
'-x+y+2/3, -x+1/3, z+1/3'
'x+1/3, y+2/3, z+2/3'
'-y+1/3, x-y+2/3, z+2/3'
'-x+y+1/3, -x+2/3, z+2/3'

loop_
_atom_site_label
_atom_site_type_symbol
_atom_site_fract_x
_atom_site_fract_y
_atom_site_fract_z
_atom_site_U_iso_or_equiv
_atom_site_adp_type
_atom_site_occupancy
_atom_site_site_symmetry_order
_atom_site_calc_flag
_atom_site_refinement_flags_posn
_atom_site_refinement_flags_adp
_atom_site_refinement_flags_occupancy
_atom_site_disorder_assembly
_atom_site_disorder_group
C16 C 0.4058(3) 0.5893(3) 0.7709(5) 0.0689(13) Uani 0.791(10) 1 d D U P A 1
F1 F 0.3475(2) 0.5560(3) 0.7190(6) 0.0929(15) Uani 0.791(10) 1 d D U P A 1
F2 F 0.4020(2) 0.5737(3) 0.8931(3) 0.1187(15) Uani 0.791(10) 1 d D U P A 1
F3 F 0.42309(16) 0.65113(12) 0.7665(7) 0.1093(17) Uani 0.791(10) 1 d D U P A 1
C16A C 0.4094(12) 0.5955(10) 0.744(2) 0.084(5) Uani 0.209(10) 1 d D U P A 2
F1A F 0.4245(6) 0.6181(10) 0.8644(16) 0.114(5) Uani 0.209(10) 1 d D U P A 2
F2A F 0.4067(8) 0.6433(7) 0.682(2) 0.116(4) Uani 0.209(10) 1 d D U P A 2
F3A F 0.3486(8) 0.5462(8) 0.7526(19) 0.095(6) Uani 0.209(10) 1 d D U P A 2
O1 O 0.47174(6) 0.38276(5) 0.27759(11) 0.0416(3) Uani 1 1 d . . . . .
O2 O 0.42999(7) 0.39145(5) 0.09054(11) 0.0417(3) Uani 1 1 d . . . . .
H5 H 0.418207 0.351590 0.083754 0.058(7) Uiso 1 1 calc R . . . .
O3 O 0.39928(5) 0.45183(7) 0.40935(12) 0.0483(3) Uani 1 1 d . . . . .
O4 O 0.51505(7) 0.61713(7) 0.71965(15) 0.0603(4) Uani 1 1 d . . . . .
N1 N 0.50291(5) 0.50777(6) 0.34661(11) 0.0256(2) Uani 1 1 d . . . . .
N2 N 0.43320(7) 0.52159(7) 0.63636(13) 0.0415(3) Uani 1 1 d . . . . .
H4 H 0.390617 0.496224 0.627796 0.052(6) Uiso 1 1 calc R . . . .
C1 C 0.48165(7) 0.48621(7) 0.21497(13) 0.0258(3) Uani 1 1 d . . . . .
H1 H 0.444088 0.492804 0.193052 0.031 Uiso 1 1 calc R U . . .
C2 C 0.53993(7) 0.53012(7) 0.13211(13) 0.0260(3) Uani 1 1 d . . . . .
H2 H 0.548793 0.511412 0.053543 0.031 Uiso 1 1 calc R U . . .
C3 C 0.59621(7) 0.57267(7) 0.22074(13) 0.0266(3) Uani 1 1 d . . . . .
H3 H 0.640830 0.581234 0.196552 0.032 Uiso 1 1 calc R U . . .
C4 C 0.57415(7) 0.55302(7) 0.35759(14) 0.0290(3) Uani 1 1 d . . . . .
H4A H 0.596162 0.530842 0.396529 0.035 Uiso 1 1 calc R U . . .
H4AB H 0.583506 0.591642 0.410377 0.035 Uiso 1 1 calc R U . . .
C5 C 0.56536(7) 0.60300(7) 0.13808(13) 0.0280(3) Uani 1 1 d . . . . .
C6 C 0.60497(8) 0.64149(8) 0.02227(16) 0.0371(3) Uani 1 1 d . . . . .
H6A H 0.575578 0.642685 -0.042796 0.056 Uiso 1 1 calc R U . . .
H6B H 0.628164 0.620392 -0.013752 0.056 Uiso 1 1 calc R U . . .
H6C H 0.636749 0.686228 0.048567 0.056 Uiso 1 1 calc R U . . .
C7 C 0.52451(8) 0.62967(8) 0.19549(18) 0.0376(3) Uani 1 1 d . . . . .
H7A H 0.552954 0.675690 0.218906 0.056 Uiso 1 1 calc R U . . .
H7B H 0.502028 0.604422 0.272332 0.056 Uiso 1 1 calc R U . . .
H7C H 0.492089 0.626177 0.132402 0.056 Uiso 1 1 calc R U . . .
C8 C 0.46104(7) 0.41409(7) 0.19977(13) 0.0286(3) Uani 1 1 d . . . . .
C9 C 0.45748(7) 0.48582(7) 0.43824(14) 0.0315(3) Uani 1 1 d . . . . .
C10 C 0.47781(8) 0.50276(8) 0.57827(15) 0.0355(3) Uani 1 1 d . . . . .
H10 H 0.522865 0.541805 0.579911 0.043 Uiso 1 1 calc R U . . .
C11 C 0.47961(9) 0.44632(9) 0.65254(15) 0.0424(4) Uani 1 1 d . . . . .
C12 C 0.41413(11) 0.38224(10) 0.6454(2) 0.0560(5) Uani 1 1 d . . . . .
H12A H 0.406476 0.365654 0.557135 0.084 Uiso 1 1 calc R U . . .
H12B H 0.378798 0.390143 0.671721 0.084 Uiso 1 1 calc R U . . .
H12C H 0.415210 0.349914 0.702941 0.084 Uiso 1 1 calc R U . . .
C13 C 0.49555(11) 0.46711(12) 0.79357(18) 0.0564(5) Uani 1 1 d . . . . .
H13A H 0.535175 0.510215 0.798214 0.085 Uiso 1 1 calc R U . . .
H13B H 0.502722 0.435072 0.839864 0.085 Uiso 1 1 calc R U . . .
H13C H 0.458937 0.469312 0.832720 0.085 Uiso 1 1 calc R U . . .
C14 C 0.53401(10) 0.43651(10) 0.59636(18) 0.0483(4) Uani 1 1 d . . . . .
H14A H 0.524263 0.423302 0.506149 0.072 Uiso 1 1 calc R U . . .
H14B H 0.536769 0.402374 0.644828 0.072 Uiso 1 1 calc R U . . .
H14C H 0.575829 0.477578 0.602125 0.072 Uiso 1 1 calc R U . . .
C15 C 0.45740(10) 0.57757(10) 0.70259(19) 0.0504(5) Uani 1 1 d . U . . .

loop_
_atom_site_aniso_label
_atom_site_aniso_U_11
_atom_site_aniso_U_22
_atom_site_aniso_U_33
_atom_site_aniso_U_23
_atom_site_aniso_U_13
_atom_site_aniso_U_12
C16 0.0530(18) 0.058(2) 0.073(2) -0.0286(18) 0.0216(18) 0.0109(16)
F1 0.0561(19) 0.095(3) 0.127(3) -0.048(2) 0.002(2) 0.0377(19)
F2 0.115(3) 0.162(4) 0.0689(14) -0.0123(18) 0.0443(15) 0.062(3)
F3 0.0865(19) 0.0539(13) 0.178(5) -0.0342(19) 0.032(2) 0.0277(12)
C16A 0.073(7) 0.063(6) 0.091(7) -0.022(6) 0.023(6) 0.017(6)
F1A 0.096(7) 0.119(9) 0.102(8) -0.058(7) 0.025(6) 0.036(7)
F2A 0.115(8) 0.092(7) 0.156(10) -0.017(7) 0.014(8) 0.062(6)
F3A 0.055(7) 0.058(5) 0.120(9) -0.045(6) 0.054(6) -0.011(5)
O1 0.0569(7) 0.0321(6) 0.0347(6) -0.0039(4) -0.0165(5) 0.0213(5)
O2 0.0601(7) 0.0226(5) 0.0315(6) -0.0044(4) -0.0173(5) 0.0125(5)
O3 0.0240(5) 0.0639(8) 0.0358(6) -0.0031(6) 0.0033(4) 0.0062(6)
O4 0.0455(8) 0.0454(8) 0.0637(9) -0.0143(7) 0.0086(7) 0.0030(6)
N1 0.0216(5) 0.0261(5) 0.0227(5) -0.0030(4) 0.0002(4) 0.0071(5)
N2 0.0331(7) 0.0414(8) 0.0337(7) -0.0096(6) 0.0084(5) 0.0063(6)
C1 0.0254(6) 0.0254(6) 0.0229(6) -0.0025(5) -0.0018(5) 0.0098(5)
C2 0.0289(7) 0.0256(6) 0.0222(6) -0.0019(5) 0.0015(5) 0.0126(5)
C3 0.0230(6) 0.0279(6) 0.0258(6) -0.0006(5) 0.0031(5) 0.0104(5)
C4 0.0215(6) 0.0300(7) 0.0271(7) -0.0021(5) -0.0001(5) 0.0067(5)
C5 0.0269(6) 0.0256(6) 0.0284(7) 0.0010(5) 0.0018(5) 0.0108(5)
C6 0.0371(8) 0.0328(8) 0.0352(8) 0.0069(6) 0.0028(6) 0.0130(6)
C7 0.0377(8) 0.0318(7) 0.0457(9) 0.0004(6) 0.0029(7) 0.0190(6)
C8 0.0286(7) 0.0261(7) 0.0255(7) -0.0007(5) -0.0016(5) 0.0095(5)
C9 0.0241(7) 0.0327(7) 0.0291(8) -0.0021(6) 0.0025(5) 0.0078(6)
C10 0.0274(7) 0.0385(8) 0.0263(7) -0.0046(6) 0.0051(5) 0.0056(6)
C11 0.0413(9) 0.0449(9) 0.0263(8) 0.0008(6) 0.0005(6) 0.0107(7)
C12 0.0486(11) 0.0459(10) 0.0513(11) 0.0048(8) 0.0006(8) 0.0070(9)
C13 0.0613(12) 0.0639(12) 0.0277(8) 0.0014(8) 0.0015(8) 0.0191(10)
C14 0.0541(10) 0.0539(10) 0.0355(9) 0.0045(7) -0.0026(7) 0.0260(9)
C15 0.0463(10) 0.0416(9) 0.0441(10) -0.0085(7) 0.0119(8) 0.0077(8)

loop_
_atom_type_symbol
_atom_type_description
_atom_type_scat_dispersion_real
_atom_type_scat_dispersion_imag
_atom_type_scat_source
C C 0.0181 0.0091 'International Tables Vol C Tables 4.2.6.8 and 6.1.1.4'
H H 0.0000 0.0000 'International Tables Vol C Tables 4.2.6.8 and 6.1.1.4'
N N 0.0311 0.0180 'International Tables Vol C Tables 4.2.6.8 and 6.1.1.4'
O O 0.0492 0.0322 'International Tables Vol C Tables 4.2.6.8 and 6.1.1.4'
F F 0.0727 0.0534 'International Tables Vol C Tables 4.2.6.8 and 6.1.1.4'

loop_
_geom_angle_atom_site_label_1
_geom_angle_atom_site_label_2
_geom_angle_atom_site_label_3
_geom_angle
_geom_angle_site_symmetry_1
_geom_angle_site_symmetry_3
_geom_angle_publ_flag
F3 C16 F1 107.6(6) . . ?
F3 C16 F2 106.6(4) . . ?
F1 C16 F2 108.9(4) . . ?
F3 C16 C15 110.5(4) . . ?
F1 C16 C15 112.8(5) . . ?
F2 C16 C15 110.1(5) . . ?
F3A C16A F2A 107(2) . . ?
F3A C16A F1A 103.9(18) . . ?
F2A C16A F1A 103.6(19) . . ?
F3A C16A C15 115(2) . . ?
F2A C16A C15 118.5(17) . . ?
F1A C16A C15 107.4(17) . . ?
C8 O2 H5 109.5 . . ?
C9 N1 C1 117.86(11) . . ?
C9 N1 C4 129.01(12) . . ?
C1 N1 C4 113.12(11) . . ?
C15 N2 C10 119.73(15) . . ?
C15 N2 H4 120.1 . . ?
C10 N2 H4 120.1 . . ?
N1 C1 C2 105.09(10) . . ?
N1 C1 C8 110.37(11) . . ?
C2 C1 C8 112.25(12) . . ?
N1 C1 H1 109.7 . . ?
C2 C1 H1 109.7 . . ?
C8 C1 H1 109.7 . . ?
C1 C2 C3 107.63(11) . . ?
C1 C2 C5 117.62(12) . . ?
C3 C2 C5 60.20(9) . . ?
C1 C2 H2 118.9 . . ?
C3 C2 H2 118.9 . . ?
C5 C2 H2 118.9 . . ?
C4 C3 C2 108.57(11) . . ?
C4 C3 C5 120.48(12) . . ?
C2 C3 C5 59.90(9) . . ?
C4 C3 H3 117.8 . . ?
C2 C3 H3 117.8 . . ?
C5 C3 H3 117.8 . . ?
N1 C4 C3 104.02(11) . . ?
N1 C4 H4A 111.0 . . ?
C3 C4 H4A 111.0 . . ?
N1 C4 H4AB 111.0 . . ?
C3 C4 H4AB 111.0 . . ?
H4A C4 H4AB 109.0 . . ?
C7 C5 C2 121.05(12) . . ?
C7 C5 C6 113.25(13) . . ?
C2 C5 C6 115.03(12) . . ?
C7 C5 C3 121.86(13) . . ?
C2 C5 C3 59.90(9) . . ?
C6 C5 C3 115.81(12) . . ?
C5 C6 H6A 109.5 . . ?
C5 C6 H6B 109.5 . . ?
H6A C6 H6B 109.5 . . ?
C5 C6 H6C 109.5 . . ?
H6A C6 H6C 109.5 . . ?
H6B C6 H6C 109.5 . . ?
C5 C7 H7A 109.5 . . ?
C5 C7 H7B 109.5 . . ?
H7A C7 H7B 109.5 . . ?
C5 C7 H7C 109.5 . . ?
H7A C7 H7C 109.5 . . ?
H7B C7 H7C 109.5 . . ?
O1 C8 O2 125.31(14) . . ?
O1 C8 C1 124.49(13) . . ?
O2 C8 C1 110.20(12) . . ?
O3 C9 N1 119.80(13) . . ?
O3 C9 C10 120.42(13) . . ?
N1 C9 C10 119.78(12) . . ?
N2 C10 C9 107.16(14) . . ?
N2 C10 C11 112.69(13) . . ?
C9 C10 C11 112.94(13) . . ?
N2 C10 H10 108.0 . . ?
C9 C10 H10 108.0 . . ?
C11 C10 H10 108.0 . . ?
C14 C11 C12 109.94(17) . . ?
C14 C11 C13 108.91(17) . . ?
C12 C11 C13 109.09(15) . . ?
C14 C11 C10 108.85(14) . . ?
C12 C11 C10 112.01(16) . . ?
C13 C11 C10 107.97(16) . . ?
C11 C12 H12A 109.5 . . ?
C11 C12 H12B 109.5 . . ?
H12A C12 H12B 109.5 . . ?
C11 C12 H12C 109.5 . . ?
H12A C12 H12C 109.5 . . ?
H12B C12 H12C 109.5 . . ?
C11 C13 H13A 109.5 . . ?
C11 C13 H13B 109.5 . . ?
H13A C13 H13B 109.5 . . ?
C11 C13 H13C 109.5 . . ?
H13A C13 H13C 109.5 . . ?
H13B C13 H13C 109.5 . . ?
C11 C14 H14A 109.5 . . ?
C11 C14 H14B 109.5 . . ?
H14A C14 H14B 109.5 . . ?
C11 C14 H14C 109.5 . . ?
H14A C14 H14C 109.5 . . ?
H14B C14 H14C 109.5 . . ?
O4 C15 N2 126.39(19) . . ?
O4 C15 C16A 117.9(8) . . ?
N2 C15 C16A 115.3(8) . . ?
O4 C15 C16 118.2(2) . . ?
N2 C15 C16 115.3(2) . . ?

loop_
_geom_bond_atom_site_label_1
_geom_bond_atom_site_label_2
_geom_bond_distance
_geom_bond_site_symmetry_2
_geom_bond_publ_flag
C16 F3 1.305(6) . ?
C16 F1 1.313(6) . ?
C16 F2 1.316(6) . ?
C16 C15 1.549(7) . ?
C16A F3A 1.323(19) . ?
C16A F2A 1.33(2) . ?
C16A F1A 1.342(19) . ?
C16A C15 1.46(3) . ?
O1 C8 1.2056(19) . ?
O2 C8 1.3130(18) . ?
O2 H5 0.8400 . ?
O3 C9 1.2324(19) . ?
O4 C15 1.218(2) . ?
N1 C9 1.3311(18) . ?
N1 C1 1.4606(18) . ?
N1 C4 1.4781(17) . ?
N2 C15 1.339(2) . ?
N2 C10 1.463(2) . ?
N2 H4 0.8800 . ?
C1 C2 1.5113(19) . ?
C1 C8 1.5266(19) . ?
C1 H1 1.0000 . ?
C2 C3 1.5133(19) . ?
C2 C5 1.5134(19) . ?
C2 H2 1.0000 . ?
C3 C4 1.508(2) . ?
C3 C5 1.518(2) . ?
C3 H3 1.0000 . ?
C4 H4A 0.9900 . ?
C4 H4AB 0.9900 . ?
C5 C7 1.513(2) . ?
C5 C6 1.518(2) . ?
C6 H6A 0.9800 . ?
C6 H6B 0.9800 . ?
C6 H6C 0.9800 . ?
C7 H7A 0.9800 . ?
C7 H7B 0.9800 . ?
C7 H7C 0.9800 . ?
C9 C10 1.524(2) . ?
C10 C11 1.559(3) . ?
C10 H10 1.0000 . ?
C11 C14 1.530(3) . ?
C11 C12 1.531(3) . ?
C11 C13 1.534(2) . ?
C12 H12A 0.9800 . ?
C12 H12B 0.9800 . ?
C12 H12C 0.9800 . ?
C13 H13A 0.9800 . ?
C13 H13B 0.9800 . ?
C13 H13C 0.9800 . ?
C14 H14A 0.9800 . ?
C14 H14B 0.9800 . ?
C14 H14C 0.9800 . ?

loop_
_geom_torsion_atom_site_label_1
_geom_torsion_atom_site_label_2
_geom_torsion_atom_site_label_3
_geom_torsion_atom_site_label_4
_geom_torsion
_geom_torsion_site_symmetry_1
_geom_torsion_site_symmetry_2
_geom_torsion_site_symmetry_3
_geom_torsion_site_symmetry_4
_geom_torsion_publ_flag
C9 N1 C1 C2 167.63(13) . . . . ?
C4 N1 C1 C2 -11.57(15) . . . . ?
C9 N1 C1 C8 -71.14(16) . . . . ?
C4 N1 C1 C8 109.67(13) . . . . ?
N1 C1 C2 C3 4.98(14) . . . . ?
C8 C1 C2 C3 -115.02(13) . . . . ?
N1 C1 C2 C5 -60.05(15) . . . . ?
C8 C1 C2 C5 179.96(12) . . . . ?
C1 C2 C3 C4 2.83(15) . . . . ?
C5 C2 C3 C4 115.07(13) . . . . ?
C1 C2 C3 C5 -112.25(13) . . . . ?
C9 N1 C4 C3 -165.90(14) . . . . ?
C1 N1 C4 C3 13.19(15) . . . . ?
C2 C3 C4 N1 -9.31(15) . . . . ?
C5 C3 C4 N1 56.09(16) . . . . ?
C1 C2 C5 C7 -15.9(2) . . . . ?
C3 C2 C5 C7 -111.30(15) . . . . ?
C1 C2 C5 C6 -158.04(13) . . . . ?
C3 C2 C5 C6 106.55(14) . . . . ?
C1 C2 C5 C3 95.41(13) . . . . ?
C4 C3 C5 C7 15.1(2) . . . . ?
C2 C3 C5 C7 109.98(15) . . . . ?
C4 C3 C5 C2 -94.93(13) . . . . ?
C4 C3 C5 C6 159.84(13) . . . . ?
C2 C3 C5 C6 -105.24(14) . . . . ?
N1 C1 C8 O1 -12.3(2) . . . . ?
C2 C1 C8 O1 104.55(17) . . . . ?
N1 C1 C8 O2 167.44(12) . . . . ?
C2 C1 C8 O2 -75.68(15) . . . . ?
C1 N1 C9 O3 -4.5(2) . . . . ?
C4 N1 C9 O3 174.58(15) . . . . ?
C1 N1 C9 C10 175.39(14) . . . . ?
C4 N1 C9 C10 -5.6(2) . . . . ?
C15 N2 C10 C9 -129.53(18) . . . . ?
C15 N2 C10 C11 105.63(19) . . . . ?
O3 C9 C10 N2 -44.5(2) . . . . ?
N1 C9 C10 N2 135.69(14) . . . . ?
O3 C9 C10 C11 80.2(2) . . . . ?
N1 C9 C10 C11 -99.63(17) . . . . ?
N2 C10 C11 C14 -172.30(14) . . . . ?
C9 C10 C11 C14 66.09(17) . . . . ?
N2 C10 C11 C12 65.92(18) . . . . ?
C9 C10 C11 C12 -55.70(19) . . . . ?
N2 C10 C11 C13 -54.21(18) . . . . ?
C9 C10 C11 C13 -175.83(15) . . . . ?
C10 N2 C15 O4 1.1(3) . . . . ?
C10 N2 C15 C16A 173.2(9) . . . . ?
C10 N2 C15 C16 -174.3(3) . . . . ?
F3A C16A C15 O4 -164.1(14) . . . . ?
F2A C16A C15 O4 67.8(17) . . . . ?
F1A C16A C15 O4 -48.9(16) . . . . ?
F3A C16A C15 N2 23(2) . . . . ?
F2A C16A C15 N2 -105.0(16) . . . . ?
F1A C16A C15 N2 138.3(13) . . . . ?
F3 C16 C15 O4 41.1(6) . . . . ?
F1 C16 C15 O4 161.6(5) . . . . ?
F2 C16 C15 O4 -76.4(4) . . . . ?
F3 C16 C15 N2 -143.0(4) . . . . ?
F1 C16 C15 N2 -22.5(6) . . . . ?
F2 C16 C15 N2 99.4(4) . . . . ?
